data_9017701
loop_
_publ_author_name
'Pinto, D.'
'Garavelli, A.'
'Balic-Zunic T'

_publ_section_title
;
 The crystal structure of baliczunicite, Bi2O(SO4)2, a new natural bismuth oxide sulfate
;
_journal_name_full 'Mineralogical Magazine'
_journal_page_first 597
_journal_page_last 611
_journal_volume 79
_journal_year 2015
_chemical_compound_source 'La Fossa crater, Vulcano, Aeolian Islands, Italy'
_chemical_formula_sum 'Bi2 O9 S2'
_chemical_name_mineral Baliczunicite
_space_group_IT_number 2
_space_group_name_Hall '-P 1'
_space_group_name_H-M_alt 'P -1'
_symmetry_space_group_name_H-M 'P -1'
_cell_angle_alpha 80.082
_cell_angle_beta 88.462
_cell_angle_gamma 89.517
_cell_length_a 6.7386
_cell_length_b 11.1844
_cell_length_c 14.1754
_cell_formula_units_Z 6
_cell_volume 1052.007
_database_code_amcsd 0020387
_exptl_crystal_density_diffrn 5.929
_cod_data_source_file inputs/fixed/downloads/18/18608.cif
_cod_data_source_block 18608
_cod_original_formula_sum 'Bi2 S2 O9'
_cod_database_code 9017701

loop_
_space_group_symop_operation_xyz
x,y,z
-x,-y,-z

loop_
_atom_site_aniso_label
_atom_site_aniso_U_11
_atom_site_aniso_U_22
_atom_site_aniso_U_33
_atom_site_aniso_U_12
_atom_site_aniso_U_13
_atom_site_aniso_U_23
Bi1 0.01240 0.01170 0.01100 0.00060 -0.00290 -0.00060
Bi2 0.00980 0.00930 0.01240 0.00150 -0.00010 -0.00340
Bi3 0.01560 0.00720 0.01720 0.00170 -0.00340 -0.00280
Bi4 0.01150 0.01090 0.01070 0.00230 -0.00090 -0.00340
Bi5 0.01000 0.00780 0.01180 0.00140 -0.00050 -0.00140
Bi6 0.01460 0.01100 0.01280 0.00320 -0.00040 -0.00230
S1 0.00600 0.01100 0.01100 0.00200 -0.00190 -0.00010
S2 0.00400 0.00500 0.01400 0.00220 -0.00090 -0.00020
S3 0.00900 0.01000 0.01200 0.00060 0.00130 -0.00050
S4 0.00600 0.01200 0.01400 0.00200 -0.00490 -0.00230
S5 0.00800 0.01100 0.01300 -0.00090 -0.00080 0.00020
S6 0.00800 0.01100 0.00900 0.00090 -0.00040 -0.00280

loop_
_atom_site_label
_atom_site_fract_x
_atom_site_fract_y
_atom_site_fract_z
_atom_site_U_iso_or_equiv
Bi1 0.32303 0.26686 0.08679 0.01183
Bi2 0.82886 0.53970 0.15591 0.01036
Bi3 0.76466 0.86186 0.13679 0.01320
Bi4 0.74596 0.62711 0.38112 0.01086
Bi5 0.32337 0.70789 0.62464 0.00988
Bi6 0.16084 0.00838 0.36111 0.01279
S1 0.81630 0.18750 0.18090 0.00950
S2 0.31460 0.57080 0.08090 0.00790
S3 0.26040 0.94600 0.11590 0.01040
S4 0.25360 0.66550 0.39960 0.01040
S5 0.19850 0.31360 0.33230 0.01040
S6 0.66340 0.92220 0.41370 0.00940
O1 0.80100 0.69000 0.23330 0.01400
O2 0.74270 0.47150 0.31430 0.00600
O3 0.76200 0.72190 0.05400 0.01000
O4 0.20100 0.98300 0.20430 0.05900
O5 0.15800 0.62510 0.13370 0.01400
O6 0.22100 0.46370 0.04430 0.01500
O7 0.47800 0.52670 0.14630 0.01200
O8 0.61700 0.34390 0.00450 0.01300
O9 0.70100 0.29480 0.20600 0.01100
O10 0.10600 0.87100 0.72620 0.02400
O11 0.67800 0.11270 0.14080 0.02000
O12 0.97700 0.23800 0.10930 0.02100
O13 0.12700 0.37880 0.24260 0.02000
O14 0.03800 0.28730 0.40320 0.01600
O15 0.63700 0.62020 0.63210 0.01300
O16 0.29000 0.19570 0.31170 0.01500
O17 0.09500 0.59630 0.37060 0.02700
O18 0.41900 0.67390 0.32910 0.01500
O19 0.32500 0.60190 0.49670 0.01900
O20 0.18500 0.78780 0.41110 0.02100
O21 0.78400 0.87240 0.34060 0.01500
O22 0.19900 0.00260 0.53850 0.01900
O23 0.50700 0.00440 0.36770 0.01100
O24 0.58300 0.82180 0.48460 0.01700
O25 0.09600 0.89200 0.07660 0.04600
O26 0.31600 0.05790 0.04780 0.01800
O27 0.42000 0.86020 0.13140 0.03300

loop_
_cod_related_entry_id
_cod_related_entry_database
_cod_related_entry_code
1 AMCSD 0020387
